data_7121724
loop_
_publ_author_name
'Xie, Ghaozan'
'Hahn, Sebastian'
'Rominger, Frank -'
'Freudenberg, Jan'
'Bunz, Uwe H. F.'

_publ_section_title
;
 Synthesis and characterization of two different azarubrenes
;
_journal_name_full 'Chemical Communications'
_journal_paper_doi 10.1039/C8CC01662C
_journal_year 2018
_chemical_formula_sum 'C40 H26 N2'
_chemical_formula_weight 534.63
_chemical_name_common 'DARO2 in manuscript'
_space_group_crystal_system triclinic
_space_group_IT_number 2
_space_group_name_Hall '-P 1'
_space_group_name_H-M_alt 'P -1'
_symmetry_space_group_name_Hall '-P 1'
_symmetry_space_group_name_H-M 'P -1'
_atom_sites_solution_hydrogens geom
_audit_creation_method SHELXL-2016/6
_audit_update_record
;
2018-01-31 deposited with the CCDC.
2018-05-24 downloaded from the CCDC.
;
_cell_angle_alpha 90.402(7)
_cell_angle_beta 106.039(7)
_cell_angle_gamma 97.605(8)
_cell_formula_units_Z 1
_cell_length_a 7.0727(7)
_cell_length_b 8.2696(8)
_cell_length_c 11.8550(10)
_cell_measurement_reflns_used 4803
_cell_measurement_temperature 100(2)
_cell_measurement_theta_max 62.30
_cell_measurement_theta_min 3.89
_cell_volume 659.84(11)
_computing_cell_refinement 'X-Area Recipe 1.33.0.0 (STOE, 2015)'
_computing_data_collection 'X-Area Pilatus3_SV 1.31.127.0 (STOE, 2016)'
_computing_data_reduction 'X-Area Integrate 1.71.0.0 (STOE, 2016)'
_computing_molecular_graphics 'Bruker SHELXTL'
_computing_publication_material 'Bruker SHELXTL'
_computing_structure_refinement 'SHELXL-2016/6 (Sheldrick, 2016)'
_computing_structure_solution 'SHELXT-2014 (Sheldrick 2014)'
_diffrn_ambient_temperature 100(2)
_diffrn_detector_area_resol_mean 5.81
_diffrn_measured_fraction_theta_full 0.965
_diffrn_measured_fraction_theta_max 0.965
_diffrn_measurement_device_type 'STOE Stadivari'
_diffrn_measurement_method 'rotation method, \w scans'
_diffrn_radiation_type CuK\a
_diffrn_radiation_wavelength 1.54178
_diffrn_reflns_av_R_equivalents 0.0387
_diffrn_reflns_av_unetI/netI 0.1028
_diffrn_reflns_Laue_measured_fraction_full 0.965
_diffrn_reflns_Laue_measured_fraction_max 0.965
_diffrn_reflns_limit_h_max 7
_diffrn_reflns_limit_h_min -7
_diffrn_reflns_limit_k_max 9
_diffrn_reflns_limit_k_min -9
_diffrn_reflns_limit_l_max 13
_diffrn_reflns_limit_l_min -13
_diffrn_reflns_number 7917
_diffrn_reflns_point_group_measured_fraction_full 0.965
_diffrn_reflns_point_group_measured_fraction_max 0.965
_diffrn_reflns_theta_full 61.810
_diffrn_reflns_theta_max 61.810
_diffrn_reflns_theta_min 3.884
_diffrn_source 'Genix3D Cu HF'
_exptl_absorpt_coefficient_mu 0.600
_exptl_absorpt_correction_T_max 1.718
_exptl_absorpt_correction_T_min 0.608
_exptl_absorpt_correction_type multi-scan
_exptl_crystal_colour red
_exptl_crystal_density_diffrn 1.345
_exptl_crystal_description irregular
_exptl_crystal_F_000 280
_exptl_crystal_size_max 0.070
_exptl_crystal_size_mid 0.064
_exptl_crystal_size_min 0.045
_refine_diff_density_max 0.311
_refine_diff_density_min -0.369
_refine_diff_density_rms 0.078
_refine_ls_extinction_method none
_refine_ls_goodness_of_fit_ref 0.788
_refine_ls_hydrogen_treatment constr
_refine_ls_matrix_type full
_refine_ls_number_parameters 191
_refine_ls_number_reflns 7917
_refine_ls_number_restraints 0
_refine_ls_restrained_S_all 0.788
_refine_ls_R_factor_all 0.1016
_refine_ls_R_factor_gt 0.0409
_refine_ls_shift/su_max 0.000
_refine_ls_shift/su_mean 0.000
_refine_ls_structure_factor_coef Fsqd
_refine_ls_weighting_details 'w=1/[\s^2^(Fo^2^)+(0.0446P)^2^] where P=(Fo^2^+2Fc^2^)/3'
_refine_ls_weighting_scheme calc
_refine_ls_wR_factor_gt 0.0859
_refine_ls_wR_factor_ref 0.0980
_reflns_Friedel_coverage 0.000
_reflns_number_gt 998
_reflns_number_total 1985
_reflns_threshold_expression 'I > 2\s(I)'
_cod_data_source_file c8cc01662c2.cif
_cod_data_source_block cxi2
_cod_database_code 7121724
_shelx_shelxl_version_number 2016/6
_shelx_space_group_comment
; 
The symmetry employed for this shelxl refinement is uniquely defined 
by the following loop, which should always be used as a source of 
symmetry information in preference to the above space-group names. 
They are only intended as comments. 
;
_shelx_estimated_absorpt_t_min 0.959
_shelx_estimated_absorpt_t_max 0.974
_exptl_absorpt_special_details 'X-Area LANA 1.70.0.0 (STOE, 2017)'

loop_
_space_group_symop_operation_xyz
'x, y, z'
'-x, -y, -z'

loop_
_atom_site_label
_atom_site_type_symbol
_atom_site_fract_x
_atom_site_fract_y
_atom_site_fract_z
_atom_site_U_iso_or_equiv
_atom_site_adp_type
_atom_site_occupancy
_atom_site_site_symmetry_order
_atom_site_calc_flag
_atom_site_refinement_flags_posn
_atom_site_refinement_flags_adp
C1 C 0.9026(4) 0.6628(3) 0.57259(19) 0.0180(6) Uani 1 1 d . .
C2 C 1.0279(4) 0.5496(3) 0.55503(18) 0.0164(6) Uani 1 1 d . .
C3 C 1.2079(4) 0.5277(3) 0.64201(19) 0.0181(6) Uani 1 1 d . .
C11 C 0.9641(4) 0.7940(3) 0.6694(2) 0.0187(7) Uani 1 1 d . .
C12 C 1.0724(4) 0.9410(3) 0.6549(2) 0.0232(7) Uani 1 1 d . .
H12 H 1.117259 0.955238 0.586615 0.028 Uiso 1 1 calc R U
C13 C 1.1153(4) 1.0668(3) 0.7392(2) 0.0275(7) Uani 1 1 d . .
H13 H 1.190905 1.165677 0.727301 0.033 Uiso 1 1 calc R U
N14 N 1.0550(4) 1.0559(3) 0.83785(18) 0.0331(7) Uani 1 1 d . .
C15 C 0.9500(4) 0.9121(4) 0.8515(2) 0.0274(7) Uani 1 1 d . .
H15 H 0.907976 0.899947 0.920834 0.033 Uiso 1 1 calc R U
C16 C 0.9007(4) 0.7825(3) 0.77067(19) 0.0223(7) Uani 1 1 d . .
H16 H 0.823478 0.685272 0.783900 0.027 Uiso 1 1 calc R U
C21 C 1.2633(4) 0.5997(3) 0.7657(2) 0.0205(7) Uani 1 1 d . .
C22 C 1.3972(4) 0.7409(3) 0.8007(2) 0.0236(7) Uani 1 1 d . .
H22 H 1.449898 0.798195 0.744536 0.028 Uiso 1 1 calc R U
C23 C 1.4552(4) 0.7996(4) 0.9167(2) 0.0291(8) Uani 1 1 d . .
H23 H 1.545900 0.897510 0.939131 0.035 Uiso 1 1 calc R U
C24 C 1.3821(4) 0.7168(4) 0.9995(2) 0.0264(7) Uani 1 1 d . .
H24 H 1.420750 0.757691 1.078827 0.032 Uiso 1 1 calc R U
C25 C 1.2535(4) 0.5754(4) 0.9665(2) 0.0283(8) Uani 1 1 d . .
H25 H 1.203673 0.517901 1.023706 0.034 Uiso 1 1 calc R U
C26 C 1.1938(4) 0.5136(3) 0.8505(2) 0.0237(7) Uani 1 1 d . .
H26 H 1.106525 0.413780 0.829231 0.028 Uiso 1 1 calc R U
C31 C 1.3360(4) 0.4256(3) 0.6183(2) 0.0177(6) Uani 1 1 d . .
C32 C 1.2814(4) 0.3305(3) 0.50924(19) 0.0182(6) Uani 1 1 d . .
C33 C 1.4172(4) 0.2243(3) 0.4915(2) 0.0215(7) Uani 1 1 d . .
H33 H 1.384141 0.160544 0.420036 0.026 Uiso 1 1 calc R U
C34 C 1.5910(4) 0.2125(3) 0.5737(2) 0.0246(7) Uani 1 1 d . .
H34 H 1.679204 0.143430 0.558529 0.029 Uiso 1 1 calc R U
C35 C 1.6405(4) 0.3025(3) 0.6816(2) 0.0250(7) Uani 1 1 d . .
H35 H 1.760392 0.291519 0.739944 0.030 Uiso 1 1 calc R U
C36 C 1.5189(4) 0.4042(3) 0.7026(2) 0.0206(7) Uani 1 1 d . .
H36 H 1.555849 0.463825 0.775976 0.025 Uiso 1 1 calc R U

loop_
_atom_site_aniso_label
_atom_site_aniso_U_11
_atom_site_aniso_U_22
_atom_site_aniso_U_33
_atom_site_aniso_U_23
_atom_site_aniso_U_13
_atom_site_aniso_U_12
C1 0.0205(17) 0.0195(16) 0.0153(13) 0.0003(11) 0.0061(11) 0.0051(13)
C2 0.0190(16) 0.0162(15) 0.0142(12) -0.0009(10) 0.0054(11) 0.0013(12)
C3 0.0188(17) 0.0161(15) 0.0192(13) 0.0006(11) 0.0056(11) 0.0012(13)
C11 0.0185(17) 0.0193(16) 0.0176(13) -0.0010(11) 0.0026(11) 0.0060(13)
C12 0.0264(18) 0.0232(17) 0.0194(13) 0.0021(12) 0.0053(12) 0.0031(14)
C13 0.033(2) 0.0208(17) 0.0268(15) 0.0007(12) 0.0065(13) -0.0002(14)
N14 0.0358(18) 0.0320(17) 0.0303(13) -0.0068(11) 0.0080(11) 0.0034(13)
C15 0.0268(19) 0.0288(18) 0.0258(15) -0.0089(13) 0.0084(12) -0.0011(14)
C16 0.0211(18) 0.0246(17) 0.0205(14) -0.0028(12) 0.0054(12) 0.0016(13)
C21 0.0195(17) 0.0232(16) 0.0185(13) -0.0007(12) 0.0024(12) 0.0085(13)
C22 0.0202(18) 0.0277(18) 0.0241(14) -0.0033(12) 0.0072(12) 0.0052(14)
C23 0.0240(18) 0.0339(19) 0.0260(15) -0.0138(13) 0.0015(13) 0.0046(15)
C24 0.0288(19) 0.0355(19) 0.0131(13) -0.0074(12) 0.0000(12) 0.0108(15)
C25 0.0329(19) 0.038(2) 0.0178(14) 0.0046(13) 0.0083(12) 0.0132(16)
C26 0.0241(18) 0.0237(17) 0.0215(14) -0.0007(12) 0.0031(12) 0.0042(13)
C31 0.0185(16) 0.0167(15) 0.0166(12) 0.0006(10) 0.0044(11) -0.0010(13)
C32 0.0225(17) 0.0163(15) 0.0176(13) 0.0016(11) 0.0089(12) 0.0018(13)
C33 0.0265(18) 0.0198(16) 0.0203(13) -0.0039(11) 0.0094(12) 0.0045(13)
C34 0.0228(18) 0.0222(17) 0.0283(15) -0.0003(12) 0.0051(13) 0.0063(13)
C35 0.0219(18) 0.0235(17) 0.0266(15) 0.0016(12) 0.0011(12) 0.0053(14)
C36 0.0205(17) 0.0217(17) 0.0181(13) -0.0008(11) 0.0031(11) 0.0026(13)

loop_
_atom_type_symbol
_atom_type_description
_atom_type_scat_dispersion_real
_atom_type_scat_dispersion_imag
_atom_type_scat_source
C C 0.0181 0.0091 'International Tables Vol C Tables 4.2.6.8 and 6.1.1.4'
H H 0.0000 0.0000 'International Tables Vol C Tables 4.2.6.8 and 6.1.1.4'
N N 0.0311 0.0180 'International Tables Vol C Tables 4.2.6.8 and 6.1.1.4'

loop_
_geom_angle_atom_site_label_1
_geom_angle_atom_site_label_2
_geom_angle_atom_site_label_3
_geom_angle
_geom_angle_site_symmetry_1
_geom_angle_site_symmetry_3
C32 C1 C2 120.6(2) 2_766 .
C32 C1 C11 115.3(2) 2_766 .
C2 C1 C11 123.7(2) . .
C1 C2 C3 122.3(2) . .
C1 C2 C2 119.4(3) . 2_766
C3 C2 C2 118.3(3) . 2_766
C31 C3 C2 120.8(2) . .
C31 C3 C21 115.7(2) . .
C2 C3 C21 123.2(2) . .
C12 C11 C16 116.7(2) . .
C12 C11 C1 120.0(2) . .
C16 C11 C1 122.9(2) . .
C13 C12 C11 120.3(3) . .
C13 C12 H12 119.8 . .
C11 C12 H12 119.8 . .
N14 C13 C12 123.1(3) . .
N14 C13 H13 118.4 . .
C12 C13 H13 118.4 . .
C13 N14 C15 116.2(2) . .
N14 C15 C16 123.7(3) . .
N14 C15 H15 118.2 . .
C16 C15 H15 118.2 . .
C15 C16 C11 119.9(3) . .
C15 C16 H16 120.0 . .
C11 C16 H16 120.0 . .
C22 C21 C26 118.7(2) . .
C22 C21 C3 121.8(2) . .
C26 C21 C3 119.2(2) . .
C21 C22 C23 120.8(3) . .
C21 C22 H22 119.6 . .
C23 C22 H22 119.6 . .
C24 C23 C22 120.3(3) . .
C24 C23 H23 119.8 . .
C22 C23 H23 119.8 . .
C25 C24 C23 119.4(2) . .
C25 C24 H24 120.3 . .
C23 C24 H24 120.3 . .
C24 C25 C26 121.3(3) . .
C24 C25 H25 119.3 . .
C26 C25 H25 119.3 . .
C25 C26 C21 119.5(3) . .
C25 C26 H26 120.3 . .
C21 C26 H26 120.3 . .
C3 C31 C36 122.1(2) . .
C3 C31 C32 120.3(2) . .
C36 C31 C32 117.6(2) . .
C1 C32 C31 120.0(2) 2_766 .
C1 C32 C33 122.3(2) 2_766 .
C31 C32 C33 117.6(2) . .
C34 C33 C32 122.0(2) . .
C34 C33 H33 119.0 . .
C32 C33 H33 119.0 . .
C33 C34 C35 120.0(3) . .
C33 C34 H34 120.0 . .
C35 C34 H34 120.0 . .
C36 C35 C34 120.4(3) . .
C36 C35 H35 119.8 . .
C34 C35 H35 119.8 . .
C35 C36 C31 122.4(2) . .
C35 C36 H36 118.8 . .
C31 C36 H36 118.8 . .

loop_
_geom_bond_atom_site_label_1
_geom_bond_atom_site_label_2
_geom_bond_distance
_geom_bond_site_symmetry_2
C1 C32 1.400(4) 2_766
C1 C2 1.423(3) .
C1 C11 1.504(3) .
C2 C3 1.433(3) .
C2 C2 1.465(4) 2_766
C3 C31 1.397(3) .
C3 C21 1.506(3) .
C11 C12 1.387(4) .
C11 C16 1.393(3) .
C12 C13 1.382(4) .
C12 H12 0.9500 .
C13 N14 1.351(3) .
C13 H13 0.9500 .
N14 C15 1.351(4) .
C15 C16 1.375(4) .
C15 H15 0.9500 .
C16 H16 0.9500 .
C21 C22 1.384(4) .
C21 C26 1.395(4) .
C22 C23 1.386(3) .
C22 H22 0.9500 .
C23 C24 1.378(4) .
C23 H23 0.9500 .
C24 C25 1.365(4) .
C24 H24 0.9500 .
C25 C26 1.394(3) .
C25 H25 0.9500 .
C26 H26 0.9500 .
C31 C36 1.433(4) .
C31 C32 1.438(3) .
C32 C33 1.439(4) .
C33 C34 1.358(4) .
C33 H33 0.9500 .
C34 C35 1.408(3) .
C34 H34 0.9500 .
C35 C36 1.347(4) .
C35 H35 0.9500 .
C36 H36 0.9500 .

loop_
_geom_torsion_atom_site_label_1
_geom_torsion_atom_site_label_2
_geom_torsion_atom_site_label_3
_geom_torsion_atom_site_label_4
_geom_torsion
_geom_torsion_site_symmetry_1
_geom_torsion_site_symmetry_4
C32 C1 C2 C3 -173.7(3) 2_766 .
C11 C1 C2 C3 13.6(4) . .
C32 C1 C2 C2 5.9(4) 2_766 2_766
C11 C1 C2 C2 -166.8(3) . 2_766
C1 C2 C3 C31 -174.6(3) . .
C2 C2 C3 C31 5.8(4) 2_766 .
C1 C2 C3 C21 10.6(4) . .
C2 C2 C3 C21 -169.0(3) 2_766 .
C32 C1 C11 C12 -89.7(3) 2_766 .
C2 C1 C11 C12 83.4(3) . .
C32 C1 C11 C16 83.7(3) 2_766 .
C2 C1 C11 C16 -103.3(3) . .
C16 C11 C12 C13 0.9(4) . .
C1 C11 C12 C13 174.7(3) . .
C11 C12 C13 N14 -0.6(4) . .
C12 C13 N14 C15 0.8(4) . .
C13 N14 C15 C16 -1.3(4) . .
N14 C15 C16 C11 1.7(4) . .
C12 C11 C16 C15 -1.4(4) . .
C1 C11 C16 C15 -175.0(3) . .
C31 C3 C21 C22 84.7(3) . .
C2 C3 C21 C22 -100.3(3) . .
C31 C3 C21 C26 -88.8(3) . .
C2 C3 C21 C26 86.3(3) . .
C26 C21 C22 C23 -2.6(4) . .
C3 C21 C22 C23 -176.1(3) . .
C21 C22 C23 C24 0.8(4) . .
C22 C23 C24 C25 0.7(4) . .
C23 C24 C25 C26 -0.4(4) . .
C24 C25 C26 C21 -1.4(4) . .
C22 C21 C26 C25 2.8(4) . .
C3 C21 C26 C25 176.5(3) . .
C2 C3 C31 C36 178.6(3) . .
C21 C3 C31 C36 -6.2(4) . .
C2 C3 C31 C32 -5.0(4) . .
C21 C3 C31 C32 170.2(2) . .
C3 C31 C32 C1 -1.4(4) . 2_766
C36 C31 C32 C1 175.2(2) . 2_766
C3 C31 C32 C33 -178.3(2) . .
C36 C31 C32 C33 -1.7(4) . .
C1 C32 C33 C34 -176.7(3) 2_766 .
C31 C32 C33 C34 0.1(4) . .
C32 C33 C34 C35 1.7(4) . .
C33 C34 C35 C36 -1.9(4) . .
C34 C35 C36 C31 0.2(4) . .
C3 C31 C36 C35 178.1(3) . .
C32 C31 C36 C35 1.6(4) . .
